data_2225334
loop_
_publ_author_name
'Pourayoubi, Mehrdad'
'Negari, Monireh'

_publ_section_title
;
 <i>N</i>-Benzylpropan-2-aminium chloride
;
_journal_coeditor_code NG2732
_journal_issue 3
_journal_name_full 'Acta Crystallographica Section E'
_journal_page_first o708
_journal_paper_doi 10.1107/S1600536810006707
_journal_volume 66
_journal_year 2010
_chemical_formula_iupac 'C10 H16 N +, Cl -'
_chemical_formula_moiety 'C10 H16 N +, Cl -'
_chemical_formula_sum 'C10 H16 Cl N'
_chemical_formula_weight 185.69
_chemical_name_systematic
;
<i>N</i>-Benzylpropan-2-aminium chloride
;
_space_group_IT_number 33
_symmetry_cell_setting orthorhombic
_symmetry_space_group_name_Hall 'P 2c -2n'
_symmetry_space_group_name_H-M 'P n a 21'
_atom_sites_solution_hydrogens difmap
_atom_sites_solution_primary direct
_atom_sites_solution_secondary difmap
_audit_creation_method SHELXL-97
_cell_angle_alpha 90.00
_cell_angle_beta 90.00
_cell_angle_gamma 90.00
_cell_formula_units_Z 4
_cell_length_a 9.9666(6)
_cell_length_b 18.0379(11)
_cell_length_c 5.7307(4)
_cell_measurement_reflns_used 8636
_cell_measurement_temperature 100(2)
_cell_measurement_theta_max 33.97
_cell_measurement_theta_min 2.33
_cell_volume 1030.25(11)
_computing_cell_refinement 'SAINT (Bruker, 2005)'
_computing_data_collection 'APEX2 (Bruker, 2005)'
_computing_data_reduction 'SAINT (Bruker, 2005)'
_computing_molecular_graphics 'SHELXTL (Sheldrick, 2008)'
_computing_publication_material 'SHELXTL (Sheldrick, 2008)'
_computing_structure_refinement 'SHELXL97 (Sheldrick, 2008)'
_computing_structure_solution 'SHELXS97 (Sheldrick, 2008)'
_diffrn_ambient_temperature 100(2)
_diffrn_measured_fraction_theta_full 0.993
_diffrn_measured_fraction_theta_max 0.993
_diffrn_measurement_device_type 'Bruker APEXII CCD'
_diffrn_measurement_method '\f and \w scans'
_diffrn_radiation_monochromator graphite
_diffrn_radiation_source 'fine-focus sealed tube'
_diffrn_radiation_type MoK\a
_diffrn_radiation_wavelength 0.71073
_diffrn_reflns_av_R_equivalents 0.0226
_diffrn_reflns_av_sigmaI/netI 0.0185
_diffrn_reflns_limit_h_max 13
_diffrn_reflns_limit_h_min -13
_diffrn_reflns_limit_k_max 24
_diffrn_reflns_limit_k_min -24
_diffrn_reflns_limit_l_max 7
_diffrn_reflns_limit_l_min -7
_diffrn_reflns_number 11694
_diffrn_reflns_theta_full 29.00
_diffrn_reflns_theta_max 29.00
_diffrn_reflns_theta_min 2.26
_diffrn_standards_number 0
_exptl_absorpt_coefficient_mu 0.319
_exptl_absorpt_correction_T_max 0.910
_exptl_absorpt_correction_T_min 0.818
_exptl_absorpt_correction_type multi-scan
_exptl_absorpt_process_details '(SADABS; Bruker, 2005)'
_exptl_crystal_colour colourless
_exptl_crystal_density_diffrn 1.197
_exptl_crystal_density_method 'not measured'
_exptl_crystal_description prism
_exptl_crystal_F_000 400
_exptl_crystal_size_max 0.50
_exptl_crystal_size_mid 0.40
_exptl_crystal_size_min 0.30
_refine_diff_density_max 0.249
_refine_diff_density_min -0.152
_refine_ls_abs_structure_details 'Flack (1983), 1229 Friedel pairs'
_refine_ls_abs_structure_Flack -0.02(4)
_refine_ls_extinction_method none
_refine_ls_goodness_of_fit_ref 1.068
_refine_ls_hydrogen_treatment mixed
_refine_ls_matrix_type full
_refine_ls_number_parameters 119
_refine_ls_number_reflns 2720
_refine_ls_number_restraints 1
_refine_ls_restrained_S_all 1.068
_refine_ls_R_factor_all 0.0221
_refine_ls_R_factor_gt 0.0214
_refine_ls_shift/su_max 0.001
_refine_ls_shift/su_mean 0.000
_refine_ls_structure_factor_coef Fsqd
_refine_ls_weighting_details 'calc w=1/[\s^2^(Fo^2^)+(0.0336P)^2^+0.1229P] where P=(Fo^2^+2Fc^2^)/3'
_refine_ls_weighting_scheme calc
_refine_ls_wR_factor_gt 0.0567
_refine_ls_wR_factor_ref 0.0572
_reflns_number_gt 2662
_reflns_number_total 2720
_reflns_threshold_expression I>2sigma(I)
_cod_data_source_file ng2732.cif
_cod_data_source_block I
_cod_depositor_comments
;
The following automatic conversions were performed:
'_symmetry_cell_setting' value 'Orthorhombic' changed to 'orthorhombic'
according to '/home/saulius/struct/CIF-dictionaries/cif_core.dic'
dictionary named 'cif_core.dic' version 2.4.1 from 2010-06-29.

Automatic conversion script
Id: cif_fix_enum 1527 2010-12-29 10:47:43Z saulius 

The following automatic conversions were performed:

'_symmetry_cell_setting' value 'Orthorhombic' changed to
'orthorhombic' according to
/home/saulius/struct/CIF-dictionaries/cif_core.dic dictionary named
'cif_core.dic' version 2.4.1 from 2010-06-29.

Automatic conversion script
Id: cif_fix_values 1715 2011-07-08 13:25:40Z adriana 
;
_cod_database_code 2225334
_cod_database_fobs_code 2225334

loop_
_symmetry_equiv_pos_as_xyz
'x, y, z'
'-x, -y, z+1/2'
'x+1/2, -y+1/2, z'
'-x+1/2, y+1/2, z+1/2'

loop_
_atom_site_type_symbol
_atom_site_label
_atom_site_fract_x
_atom_site_fract_y
_atom_site_fract_z
_atom_site_U_iso_or_equiv
_atom_site_adp_type
_atom_site_calc_flag
_atom_site_refinement_flags
_atom_site_occupancy
_atom_site_disorder_assembly
_atom_site_disorder_group
Cl Cl1 0.212804(19) 0.282008(11) 0.24289(5) 0.01590(6) Uani d . 1 . .
N N1 0.47016(8) 0.26697(4) 0.55218(15) 0.01274(15) Uani d . 1 . .
H H1 0.3950(14) 0.2666(7) 0.481(2) 0.013(3) Uiso d . 1 . .
H H2 0.5322(12) 0.2517(7) 0.455(3) 0.014(3) Uiso d . 1 . .
C C1 0.47024(10) 0.21793(5) 0.7630(2) 0.01667(19) Uani d . 1 . .
H H1A 0.4181 0.2423 0.8884 0.020 Uiso calc R 1 . .
H H1B 0.5636 0.2123 0.8190 0.020 Uiso calc R 1 . .
C C2 0.41198(9) 0.14208(5) 0.71879(19) 0.01422(17) Uani d . 1 . .
C C3 0.32866(10) 0.11207(6) 0.88949(19) 0.01721(19) Uani d . 1 . .
H H3A 0.3064 0.1405 1.0235 0.021 Uiso calc R 1 . .
C C4 0.27777(10) 0.04055(6) 0.8647(2) 0.0205(2) Uani d . 1 . .
H H4A 0.2218 0.0202 0.9826 0.025 Uiso calc R 1 . .
C C5 0.30877(11) -0.00100(6) 0.6679(2) 0.0192(2) Uani d . 1 . .
H H5A 0.2743 -0.0498 0.6512 0.023 Uiso calc R 1 . .
C C6 0.39045(10) 0.02910(5) 0.49499(19) 0.0188(2) Uani d . 1 . .
H H6A 0.4105 0.0010 0.3591 0.023 Uiso calc R 1 . .
C C7 0.44277(10) 0.10012(5) 0.52059(18) 0.01675(18) Uani d . 1 . .
H H7A 0.4995 0.1202 0.4033 0.020 Uiso calc R 1 . .
C C8 0.50162(11) 0.34699(5) 0.6084(2) 0.0195(2) Uani d . 1 . .
H H8A 0.5825 0.3487 0.7116 0.023 Uiso calc R 1 . .
C C9 0.38428(13) 0.38228(5) 0.7366(2) 0.0281(2) Uani d . 1 . .
H H9A 0.3631 0.3530 0.8758 0.042 Uiso calc R 1 . .
H H9B 0.3059 0.3837 0.6335 0.042 Uiso calc R 1 . .
H H9C 0.4083 0.4329 0.7830 0.042 Uiso calc R 1 . .
C C10 0.53322(12) 0.38753(6) 0.3829(2) 0.0256(2) Uani d . 1 . .
H H10A 0.6057 0.3617 0.3007 0.038 Uiso calc R 1 . .
H H10B 0.5613 0.4384 0.4184 0.038 Uiso calc R 1 . .
H H10C 0.4530 0.3887 0.2840 0.038 Uiso calc R 1 . .

loop_
_atom_site_aniso_label
_atom_site_aniso_U_11
_atom_site_aniso_U_22
_atom_site_aniso_U_33
_atom_site_aniso_U_12
_atom_site_aniso_U_13
_atom_site_aniso_U_23
Cl1 0.01334(10) 0.01922(10) 0.01515(10) 0.00008(7) -0.00118(9) 0.00016(10)
N1 0.0131(4) 0.0111(3) 0.0140(4) -0.0004(3) -0.0017(3) 0.0011(3)
C1 0.0237(4) 0.0127(4) 0.0136(5) -0.0013(3) -0.0044(4) 0.0014(3)
C2 0.0155(4) 0.0114(4) 0.0157(4) 0.0011(3) -0.0018(4) 0.0034(4)
C3 0.0181(4) 0.0173(4) 0.0162(4) 0.0020(3) 0.0013(4) 0.0012(4)
C4 0.0197(5) 0.0199(5) 0.0221(6) -0.0024(4) 0.0022(4) 0.0062(4)
C5 0.0189(4) 0.0143(4) 0.0243(5) -0.0027(4) -0.0041(4) 0.0029(3)
C6 0.0209(4) 0.0163(4) 0.0192(5) -0.0003(4) -0.0018(4) -0.0021(4)
C7 0.0187(4) 0.0154(4) 0.0162(4) -0.0016(3) 0.0008(4) 0.0003(4)
C8 0.0234(5) 0.0113(4) 0.0238(5) -0.0048(4) -0.0083(4) 0.0010(4)
C9 0.0512(6) 0.0125(4) 0.0205(5) 0.0038(4) 0.0042(6) -0.0007(5)
C10 0.0241(5) 0.0171(5) 0.0355(6) -0.0021(4) 0.0051(5) 0.0084(4)

loop_
_atom_type_symbol
_atom_type_description
_atom_type_scat_dispersion_real
_atom_type_scat_dispersion_imag
_atom_type_scat_source
C C 0.0033 0.0016 'International Tables Vol C Tables 4.2.6.8 and 6.1.1.4'
H H 0.0000 0.0000 'International Tables Vol C Tables 4.2.6.8 and 6.1.1.4'
N N 0.0061 0.0033 'International Tables Vol C Tables 4.2.6.8 and 6.1.1.4'
Cl Cl 0.1484 0.1585 'International Tables Vol C Tables 4.2.6.8 and 6.1.1.4'

loop_
_geom_angle_atom_site_label_1
_geom_angle_atom_site_label_2
_geom_angle_atom_site_label_3
_geom_angle_site_symmetry_1
_geom_angle_site_symmetry_3
_geom_angle
_geom_angle_publ_flag
C1 N1 C8 . . 113.08(8) ?
C1 N1 H1 . . 112.4(9) ?
C8 N1 H1 . . 107.0(8) ?
C1 N1 H2 . . 109.1(9) ?
C8 N1 H2 . . 106.8(8) ?
H1 N1 H2 . . 108.2(14) ?
N1 C1 C2 . . 113.60(9) ?
N1 C1 H1A . . 108.8 ?
C2 C1 H1A . . 108.8 ?
N1 C1 H1B . . 108.8 ?
C2 C1 H1B . . 108.8 ?
H1A C1 H1B . . 107.7 ?
C3 C2 C7 . . 119.39(8) ?
C3 C2 C1 . . 117.67(9) ?
C7 C2 C1 . . 122.88(9) ?
C2 C3 C4 . . 120.36(9) ?
C2 C3 H3A . . 119.8 ?
C4 C3 H3A . . 119.8 ?
C5 C4 C3 . . 120.08(9) ?
C5 C4 H4A . . 120.0 ?
C3 C4 H4A . . 120.0 ?
C4 C5 C6 . . 119.83(9) ?
C4 C5 H5A . . 120.1 ?
C6 C5 H5A . . 120.1 ?
C7 C6 C5 . . 120.21(10) ?
C7 C6 H6A . . 119.9 ?
C5 C6 H6A . . 119.9 ?
C6 C7 C2 . . 120.11(9) ?
C6 C7 H7A . . 119.9 ?
C2 C7 H7A . . 119.9 ?
N1 C8 C10 . . 108.76(9) ?
N1 C8 C9 . . 110.07(8) ?
C10 C8 C9 . . 111.67(9) ?
N1 C8 H8A . . 108.8 ?
C10 C8 H8A . . 108.8 ?
C9 C8 H8A . . 108.8 ?
C8 C9 H9A . . 109.5 ?
C8 C9 H9B . . 109.5 ?
H9A C9 H9B . . 109.5 ?
C8 C9 H9C . . 109.5 ?
H9A C9 H9C . . 109.5 ?
H9B C9 H9C . . 109.5 ?
C8 C10 H10A . . 109.5 ?
C8 C10 H10B . . 109.5 ?
H10A C10 H10B . . 109.5 ?
C8 C10 H10C . . 109.5 ?
H10A C10 H10C . . 109.5 ?
H10B C10 H10C . . 109.5 ?

loop_
_geom_bond_atom_site_label_1
_geom_bond_atom_site_label_2
_geom_bond_site_symmetry_2
_geom_bond_distance
_geom_bond_publ_flag
N1 C1 . 1.4974(13) ?
N1 C8 . 1.5118(13) ?
N1 H1 . 0.853(14) ?
N1 H2 . 0.877(14) ?
C1 C2 . 1.5076(12) ?
C1 H1A . 0.9900 ?
C1 H1B . 0.9900 ?
C2 C3 . 1.3927(14) ?
C2 C7 . 1.3990(14) ?
C3 C4 . 1.3934(15) ?
C3 H3A . 0.9500 ?
C4 C5 . 1.3892(16) ?
C4 H4A . 0.9500 ?
C5 C6 . 1.3925(15) ?
C5 H5A . 0.9500 ?
C6 C7 . 1.3910(14) ?
C6 H6A . 0.9500 ?
C7 H7A . 0.9500 ?
C8 C10 . 1.5178(16) ?
C8 C9 . 1.5207(17) ?
C8 H8A . 1.0000 ?
C9 H9A . 0.9800 ?
C9 H9B . 0.9800 ?
C9 H9C . 0.9800 ?
C10 H10A . 0.9800 ?
C10 H10B . 0.9800 ?
C10 H10C . 0.9800 ?

loop_
_geom_hbond_atom_site_label_D
_geom_hbond_atom_site_label_H
_geom_hbond_atom_site_label_A
_geom_hbond_site_symmetry_A
_geom_hbond_distance_DH
_geom_hbond_distance_HA
_geom_hbond_distance_DA
_geom_hbond_angle_DHA
_geom_hbond_publ_flag
N1 H1 Cl1 . 0.853(13) 2.288(13) 3.1296(9) 168.8(11) yes
N1 H2 Cl1 3_555 0.877(14) 2.255(14) 3.1257(9) 171.9(13) yes

loop_
_geom_torsion_atom_site_label_1
_geom_torsion_atom_site_label_2
_geom_torsion_atom_site_label_3
_geom_torsion_atom_site_label_4
_geom_torsion_site_symmetry_1
_geom_torsion_site_symmetry_2
_geom_torsion_site_symmetry_3
_geom_torsion_site_symmetry_4
_geom_torsion
_geom_torsion_publ_flag
C8 N1 C1 C2 . . . . 168.17(8) ?
N1 C1 C2 C3 . . . . -138.75(10) ?
N1 C1 C2 C7 . . . . 44.10(12) ?
C7 C2 C3 C4 . . . . 0.83(15) ?
C1 C2 C3 C4 . . . . -176.43(9) ?
C2 C3 C4 C5 . . . . -0.71(16) ?
C3 C4 C5 C6 . . . . -0.22(16) ?
C4 C5 C6 C7 . . . . 1.03(16) ?
C5 C6 C7 C2 . . . . -0.91(15) ?
C3 C2 C7 C6 . . . . -0.02(14) ?
C1 C2 C7 C6 . . . . 177.09(9) ?
C1 N1 C8 C10 . . . . 166.04(8) ?
C1 N1 C8 C9 . . . . -71.33(11) ?

loop_
_cod_related_entry_id
_cod_related_entry_database
_cod_related_entry_code
1 ChemSpider 13634881
